data_1515431
loop_
_publ_author_name
'Shu, Ying'
'Lim, Yee-Fun'
'Li, Zhong'
'Purushothaman, Balaji'
'Hallani, Rawad'
'Kim, Jo Eun'
'Parkin, Sean R.'
'Malliaras, George G.'
'Anthony, John E.'

_publ_section_title
;
 A survey of electron-deficient pentacenes as acceptors in polymer bulk
 heterojunction solar cells
;
_journal_issue 2
_journal_name_full 'Chemical Science'
_journal_page_first 363
_journal_paper_doi 10.1039/c0sc00433b
_journal_volume 2
_journal_year 2011
_chemical_formula_moiety 'C45 H53 F3 Si2'
_chemical_formula_sum 'C45 H53 F3 Si2'
_chemical_formula_weight 707.05
_chemical_name_systematic
;
?
;
_space_group_IT_number 14
_symmetry_cell_setting monoclinic
_symmetry_space_group_name_Hall '-P 2ybc'
_symmetry_space_group_name_H-M 'P 1 21/c 1'
_atom_sites_solution_hydrogens geom
_atom_sites_solution_primary direct
_atom_sites_solution_secondary difmap
_audit_creation_method SHELXL-97
_cell_angle_alpha 90.00
_cell_angle_beta 101.9740(10)
_cell_angle_gamma 90.00
_cell_formula_units_Z 4
_cell_length_a 13.6256(4)
_cell_length_b 28.5329(7)
_cell_length_c 10.5392(3)
_cell_measurement_reflns_used 9996
_cell_measurement_temperature 90.0(2)
_cell_measurement_theta_max 68.35
_cell_measurement_theta_min 3.10
_cell_volume 4008.26(19)
_computing_cell_refinement APEX2
_computing_data_collection 'APEX2 (Bruker-AXS, 2006)'
_computing_data_reduction APEX2
_computing_molecular_graphics 'XP in SHELXTL (Sheldrick, 2008)'
_computing_publication_material
;
SHELX-97 (Sheldrick, 2008) and local procedures
;
_computing_structure_refinement 'SHELXL-97 (Sheldrick, 2008)'
_computing_structure_solution 'SHELXS-97 (Sheldrick, 2008)'
_diffrn_ambient_temperature 90.0(2)
_diffrn_detector_area_resol_mean 5.6
_diffrn_measured_fraction_theta_full 0.982
_diffrn_measured_fraction_theta_max 0.982
_diffrn_measurement_device_type 'Bruker X8 Proteum diffractometer'
_diffrn_measurement_method '\f and \w scans'
_diffrn_radiation_monochromator 'graded multilayer optics'
_diffrn_radiation_source 'fine-focus rotating anode'
_diffrn_radiation_type CuK\a
_diffrn_radiation_wavelength 1.54178
_diffrn_reflns_av_R_equivalents 0.0835
_diffrn_reflns_av_sigmaI/netI 0.0539
_diffrn_reflns_limit_h_max 16
_diffrn_reflns_limit_h_min -16
_diffrn_reflns_limit_k_max 34
_diffrn_reflns_limit_k_min 0
_diffrn_reflns_limit_l_max 12
_diffrn_reflns_limit_l_min 0
_diffrn_reflns_number 52027
_diffrn_reflns_theta_full 68.00
_diffrn_reflns_theta_max 68.00
_diffrn_reflns_theta_min 3.10
_diffrn_standards_number 0
_exptl_absorpt_coefficient_mu 1.149
_exptl_absorpt_correction_T_max 0.994
_exptl_absorpt_correction_T_min 0.646
_exptl_absorpt_correction_type multi-scan
_exptl_absorpt_process_details 'Sadabs in APEX2 (BrukerAXS, 2006)'
_exptl_crystal_colour blue
_exptl_crystal_density_diffrn 1.172
_exptl_crystal_density_method 'not measured'
_exptl_crystal_description lath
_exptl_crystal_F_000 1512
_exptl_crystal_size_max 0.30
_exptl_crystal_size_mid 0.10
_exptl_crystal_size_min 0.01
_refine_diff_density_max 0.613
_refine_diff_density_min -0.538
_refine_diff_density_rms 0.064
_refine_ls_extinction_method none
_refine_ls_goodness_of_fit_ref 1.022
_refine_ls_hydrogen_treatment constr
_refine_ls_matrix_type full
_refine_ls_number_parameters 510
_refine_ls_number_reflns 7186
_refine_ls_number_restraints 264
_refine_ls_restrained_S_all 1.047
_refine_ls_R_factor_all 0.1192
_refine_ls_R_factor_gt 0.0878
_refine_ls_shift/su_max 0.000
_refine_ls_shift/su_mean 0.000
_refine_ls_structure_factor_coef Fsqd
_refine_ls_weighting_details 'calc w=1/[\s^2^(Fo^2^)+(0.0760P)^2^+9.6991P] where P=(Fo^2^+2Fc^2^)/3'
_refine_ls_weighting_scheme calc
_refine_ls_wR_factor_gt 0.2056
_refine_ls_wR_factor_ref 0.2273
_reflns_number_gt 5161
_reflns_number_total 7186
_reflns_threshold_expression >2\s(I)
_cod_data_source_file c0sc00433b.txt
_cod_data_source_block x09057s
_cod_original_sg_symbol_H-M 'P 21/c'
_cod_database_code 1515431

loop_
_symmetry_equiv_pos_as_xyz
'x, y, z'
'-x, y+1/2, -z+1/2'
'-x, -y, -z'
'x, -y-1/2, z-1/2'

loop_
_atom_site_label
_atom_site_type_symbol
_atom_site_fract_x
_atom_site_fract_y
_atom_site_fract_z
_atom_site_U_iso_or_equiv
_atom_site_adp_type
_atom_site_occupancy
_atom_site_symmetry_multiplicity
_atom_site_calc_flag
_atom_site_refinement_flags
_atom_site_disorder_assembly
_atom_site_disorder_group
Si1 Si 0.64782(9) 0.13032(4) 0.08660(10) 0.0372(3) Uani 1 1 d . . .
C1 C 0.4442(3) 0.22923(13) 0.2400(4) 0.0357(9) Uani 1 1 d . A .
C2 C 0.3763(3) 0.21288(14) 0.3149(3) 0.0363(9) Uani 1 1 d . . .
C3 C 0.3630(3) 0.16495(14) 0.3366(4) 0.0380(9) Uani 1 1 d . . .
H3 H 0.3999 0.1426 0.2986 0.046 Uiso 1 1 calc R . .
C4 C 0.2971(3) 0.14925(14) 0.4123(4) 0.0387(9) Uani 1 1 d . . .
C5 C 0.2848(3) 0.10062(15) 0.4376(4) 0.0417(10) Uani 1 1 d . . .
H5 H 0.3221 0.0779 0.4015 0.050 Uiso 1 1 calc R . .
C6 C 0.2205(3) 0.08651(15) 0.5129(4) 0.0431(10) Uani 1 1 d . . .
C7 C 0.1637(3) 0.11962(15) 0.5685(4) 0.0457(10) Uani 1 1 d . . .
H7 H 0.1190 0.1092 0.6207 0.055 Uiso 1 1 calc R . .
C8 C 0.1734(3) 0.16605(15) 0.5471(4) 0.0437(10) Uani 1 1 d . . .
H8 H 0.1349 0.1879 0.5843 0.052 Uiso 1 1 calc R . .
C9 C 0.2405(3) 0.18278(14) 0.4697(4) 0.0382(9) Uani 1 1 d . . .
C10 C 0.2526(3) 0.22996(14) 0.4482(4) 0.0409(9) Uani 1 1 d . . .
H10 H 0.2151 0.2520 0.4862 0.049 Uiso 1 1 calc R . .
C11 C 0.3187(3) 0.24646(14) 0.3719(3) 0.0365(9) Uani 1 1 d . . .
C12 C 0.3300(3) 0.29487(14) 0.3500(4) 0.0379(9) Uani 1 1 d . . .
C13 C 0.3986(3) 0.31127(14) 0.2759(3) 0.0363(9) Uani 1 1 d . . .
C14 C 0.4120(3) 0.35902(14) 0.2543(4) 0.0394(9) Uani 1 1 d . . .
H14 H 0.3740 0.3812 0.2912 0.047 Uiso 1 1 calc R . .
C15 C 0.4784(3) 0.37532(14) 0.1812(4) 0.0392(9) Uani 1 1 d . . .
C16 C 0.4923(3) 0.42407(15) 0.1602(4) 0.0444(10) Uani 1 1 d . . .
H16 H 0.4538 0.4464 0.1956 0.053 Uiso 1 1 calc R . .
C17 C 0.5593(3) 0.43894(15) 0.0908(4) 0.0468(10) Uani 1 1 d . . .
H17 H 0.5686 0.4716 0.0797 0.056 Uiso 1 1 calc R . .
C18 C 0.6160(3) 0.40596(15) 0.0343(4) 0.0470(10) Uani 1 1 d . . .
H18 H 0.6627 0.4169 -0.0145 0.056 Uiso 1 1 calc R . .
C19 C 0.6043(3) 0.35916(15) 0.0492(4) 0.0444(10) Uani 1 1 d . . .
H19 H 0.6423 0.3377 0.0100 0.053 Uiso 1 1 calc R . .
C20 C 0.5352(3) 0.34184(14) 0.1234(3) 0.0372(9) Uani 1 1 d . . .
C21 C 0.5222(3) 0.29450(14) 0.1430(3) 0.0371(9) Uani 1 1 d . . .
H21 H 0.5594 0.2726 0.1041 0.045 Uiso 1 1 calc R . .
C22 C 0.4557(3) 0.27765(13) 0.2187(3) 0.0355(9) Uani 1 1 d . . .
C23 C 0.5049(3) 0.19625(14) 0.1872(4) 0.0380(9) Uani 1 1 d . . .
C24 C 0.5590(3) 0.16943(14) 0.1454(4) 0.0406(9) Uani 1 1 d . A .
C25 C 0.6944(4) 0.16276(15) -0.0427(4) 0.0458(10) Uani 1 1 d . A .
H25A H 0.7490 0.1442 -0.0671 0.055 Uiso 1 1 calc R . .
H25B H 0.6391 0.1646 -0.1201 0.055 Uiso 1 1 calc R . .
C26 C 0.7327(5) 0.21145(19) -0.0096(5) 0.0673(15) Uani 1 1 d . . .
H26A H 0.6790 0.2296 0.0184 0.081 Uiso 1 1 calc R A .
H26B H 0.7897 0.2094 0.0658 0.081 Uiso 1 1 calc R . .
C27 C 0.7667(4) 0.23854(17) -0.1142(5) 0.0565(12) Uani 1 1 d . A .
H27A H 0.8212 0.2216 -0.1418 0.085 Uiso 1 1 calc R . .
H27B H 0.7906 0.2695 -0.0811 0.085 Uiso 1 1 calc R . .
H27C H 0.7104 0.2423 -0.1883 0.085 Uiso 1 1 calc R . .
C28 C 0.7540(3) 0.11911(17) 0.2280(4) 0.0527(12) Uani 1 1 d . A .
H28A H 0.7886 0.1492 0.2543 0.063 Uiso 1 1 calc R . .
H28B H 0.7258 0.1078 0.3017 0.063 Uiso 1 1 calc R . .
C29 C 0.8312(4) 0.0838(2) 0.2024(6) 0.0728(16) Uani 1 1 d . . .
H29A H 0.8579 0.0942 0.1266 0.087 Uiso 1 1 calc R A .
H29B H 0.7980 0.0531 0.1807 0.087 Uiso 1 1 calc R . .
C30 C 0.9187(4) 0.0777(3) 0.3192(7) 0.103(3) Uani 1 1 d . A .
H30A H 0.9534 0.1077 0.3392 0.155 Uiso 1 1 calc R . .
H30B H 0.9657 0.0543 0.2985 0.155 Uiso 1 1 calc R . .
H30C H 0.8928 0.0671 0.3944 0.155 Uiso 1 1 calc R . .
C31 C 0.5786(8) 0.0752(5) 0.0197(11) 0.0465(17) Uani 0.836(8) 1 d PDU A 1
H31A H 0.5611 0.0779 -0.0759 0.056 Uiso 0.836(8) 1 calc PR A 1
H31B H 0.6253 0.0484 0.0408 0.056 Uiso 0.836(8) 1 calc PR A 1
C32 C 0.4826(4) 0.06336(18) 0.0672(5) 0.0501(14) Uani 0.836(8) 1 d PDU A 1
H32A H 0.4359 0.0903 0.0503 0.060 Uiso 0.836(8) 1 calc PR A 1
H32B H 0.4494 0.0361 0.0181 0.060 Uiso 0.836(8) 1 calc PR A 1
C33 C 0.5048(6) 0.0521(3) 0.2119(6) 0.0584(18) Uani 0.836(8) 1 d PDU A 1
H33A H 0.5543 0.0267 0.2297 0.088 Uiso 0.836(8) 1 calc PR A 1
H33B H 0.4429 0.0422 0.2376 0.088 Uiso 0.836(8) 1 calc PR A 1
H33C H 0.5316 0.0800 0.2613 0.088 Uiso 0.836(8) 1 calc PR A 1
C31' C 0.591(5) 0.073(3) 0.033(7) 0.047(4) Uiso 0.164(8) 1 d PDU A 2
H31C H 0.5281 0.0787 -0.0312 0.056 Uiso 0.164(8) 1 calc PR A 2
H31D H 0.6371 0.0562 -0.0129 0.056 Uiso 0.164(8) 1 calc PR A 2
C32' C 0.5664(19) 0.0395(9) 0.137(3) 0.050(3) Uiso 0.164(8) 1 d PDU A 2
H32C H 0.5602 0.0071 0.1020 0.059 Uiso 0.164(8) 1 calc PR A 2
H32D H 0.6225 0.0399 0.2134 0.059 Uiso 0.164(8) 1 calc PR A 2
C33' C 0.470(2) 0.0526(14) 0.179(4) 0.051(7) Uiso 0.164(8) 1 d PDU A 2
H33D H 0.4595 0.0313 0.2483 0.077 Uiso 0.164(8) 1 calc PR A 2
H33E H 0.4133 0.0500 0.1051 0.077 Uiso 0.164(8) 1 calc PR A 2
H33F H 0.4748 0.0849 0.2115 0.077 Uiso 0.164(8) 1 calc PR A 2
C34 C 0.2689(3) 0.32717(14) 0.4022(4) 0.0412(9) Uani 1 1 d . B .
C35 C 0.2121(4) 0.35234(16) 0.4449(4) 0.0497(11) Uani 1 1 d D . .
Si2 Si 0.1238(2) 0.38423(9) 0.5195(2) 0.0546(6) Uani 0.710(5) 1 d PDU B 1
C36 C 0.1834(7) 0.4374(3) 0.6003(9) 0.084(2) Uani 0.710(5) 1 d PDU B 1
H36A H 0.1539 0.4425 0.6774 0.100 Uiso 0.710(5) 1 calc PR B 1
H36B H 0.2550 0.4296 0.6332 0.100 Uiso 0.710(5) 1 calc PR B 1
C37 C 0.1813(6) 0.4769(3) 0.5426(7) 0.0632(18) Uani 0.710(5) 1 d PDU B 1
H37A H 0.1111 0.4839 0.4996 0.076 Uiso 0.710(5) 1 calc PR B 1
H37B H 0.2211 0.4744 0.4743 0.076 Uiso 0.710(5) 1 calc PR B 1
C38 C 0.2225(7) 0.5180(3) 0.6341(9) 0.079(2) Uani 0.710(5) 1 d PDU B 1
H38A H 0.1737 0.5262 0.6869 0.118 Uiso 0.710(5) 1 calc PR B 1
H38B H 0.2342 0.5452 0.5824 0.118 Uiso 0.710(5) 1 calc PR B 1
H38C H 0.2858 0.5085 0.6909 0.118 Uiso 0.710(5) 1 calc PR B 1
C39 C 0.0163(6) 0.3975(3) 0.3828(8) 0.0698(19) Uani 0.710(5) 1 d PDU B 1
H39A H -0.0385 0.4112 0.4194 0.084 Uiso 0.710(5) 1 calc PR B 1
H39B H 0.0381 0.4216 0.3271 0.084 Uiso 0.710(5) 1 calc PR B 1
C40 C -0.0253(6) 0.3568(3) 0.2992(8) 0.0699(19) Uani 0.710(5) 1 d PDU B 1
H40A H -0.0505 0.3333 0.3537 0.084 Uiso 0.710(5) 1 calc PR B 1
H40B H 0.0299 0.3421 0.2654 0.084 Uiso 0.710(5) 1 calc PR B 1
C41 C -0.1107(7) 0.3693(4) 0.1836(8) 0.088(3) Uani 0.710(5) 1 d PDU B 1
H41A H -0.1669 0.3829 0.2159 0.132 Uiso 0.710(5) 1 calc PR B 1
H41B H -0.1332 0.3409 0.1338 0.132 Uiso 0.710(5) 1 calc PR B 1
H41C H -0.0864 0.3921 0.1278 0.132 Uiso 0.710(5) 1 calc PR B 1
C42 C 0.0791(7) 0.3478(3) 0.6443(8) 0.082(2) Uani 0.710(5) 1 d PDU B 1
H42A H 0.1209 0.3571 0.7291 0.098 Uiso 0.710(5) 1 calc PR B 1
H42B H 0.0102 0.3587 0.6447 0.098 Uiso 0.710(5) 1 calc PR B 1
C43 C 0.0760(8) 0.3077(4) 0.6448(11) 0.096(3) Uani 0.710(5) 1 d PDU B 1
H43A H 0.1466 0.2980 0.6767 0.116 Uiso 0.710(5) 1 calc PR B 1
H43B H 0.0597 0.2990 0.5519 0.116 Uiso 0.710(5) 1 calc PR B 1
C44 C 0.0106(8) 0.2708(3) 0.7142(9) 0.068(2) Uani 0.710(5) 1 d PDU B 1
H44A H 0.0501 0.2614 0.7991 0.102 Uiso 0.710(5) 1 calc PR B 1
H44B H -0.0057 0.2429 0.6593 0.102 Uiso 0.710(5) 1 calc PR B 1
H44C H -0.0516 0.2859 0.7255 0.102 Uiso 0.710(5) 1 calc PR B 1
Si2' Si 0.0912(5) 0.3818(3) 0.4806(6) 0.0546(6) Uani 0.290(5) 1 d PDU B 2
C36' C 0.1350(15) 0.4307(5) 0.6023(17) 0.059(3) Uiso 0.290(5) 1 d PDU B 2
H36C H 0.1063 0.4191 0.6754 0.070 Uiso 0.290(5) 1 calc PR B 2
H36D H 0.2070 0.4225 0.6274 0.070 Uiso 0.290(5) 1 calc PR B 2
C37' C 0.1407(14) 0.4764(5) 0.6313(19) 0.065(3) Uiso 0.290(5) 1 d PDU B 2
H37C H 0.0844 0.4791 0.6771 0.078 Uiso 0.290(5) 1 calc PR B 2
H37D H 0.1139 0.4898 0.5445 0.078 Uiso 0.290(5) 1 calc PR B 2
C38' C 0.2054(17) 0.5165(7) 0.693(2) 0.068(5) Uiso 0.290(5) 1 d PDU B 2
H38D H 0.1658 0.5454 0.6826 0.102 Uiso 0.290(5) 1 calc PR B 2
H38E H 0.2626 0.5201 0.6505 0.102 Uiso 0.290(5) 1 calc PR B 2
H38F H 0.2298 0.5100 0.7853 0.102 Uiso 0.290(5) 1 calc PR B 2
C39' C 0.0155(15) 0.4096(6) 0.3334(15) 0.060(3) Uiso 0.290(5) 1 d PDU B 2
H39C H -0.0322 0.4323 0.3581 0.073 Uiso 0.290(5) 1 calc PR B 2
H39D H 0.0598 0.4266 0.2856 0.073 Uiso 0.290(5) 1 calc PR B 2
C40' C -0.0413(16) 0.3714(7) 0.2487(19) 0.066(3) Uiso 0.290(5) 1 d PDU B 2
H40C H -0.0848 0.3544 0.2978 0.080 Uiso 0.290(5) 1 calc PR B 2
H40D H 0.0071 0.3486 0.2260 0.080 Uiso 0.290(5) 1 calc PR B 2
C41' C -0.1060(16) 0.3913(8) 0.124(2) 0.076(5) Uiso 0.290(5) 1 d PDU B 2
H41D H -0.1435 0.3658 0.0734 0.114 Uiso 0.290(5) 1 calc PR B 2
H41E H -0.0627 0.4064 0.0725 0.114 Uiso 0.290(5) 1 calc PR B 2
H41F H -0.1531 0.4143 0.1460 0.114 Uiso 0.290(5) 1 calc PR B 2
C42' C 0.0210(15) 0.3357(6) 0.549(2) 0.080(4) Uiso 0.290(5) 1 d PDU B 2
H42C H -0.0063 0.3551 0.6110 0.096 Uiso 0.290(5) 1 calc PR B 2
H42D H -0.0363 0.3320 0.4744 0.096 Uiso 0.290(5) 1 calc PR B 2
C43' C 0.0178(19) 0.3004(6) 0.595(2) 0.077(3) Uiso 0.290(5) 1 d PDU B 2
H43C H 0.0804 0.2846 0.5851 0.093 Uiso 0.290(5) 1 calc PR B 2
H43D H -0.0371 0.2838 0.5363 0.093 Uiso 0.290(5) 1 calc PR B 2
C44' C 0.005(3) 0.2852(10) 0.742(2) 0.086(7) Uiso 0.290(5) 1 d PDU B 2
H44D H 0.0128 0.2512 0.7521 0.129 Uiso 0.290(5) 1 calc PR B 2
H44E H -0.0625 0.2941 0.7532 0.129 Uiso 0.290(5) 1 calc PR B 2
H44F H 0.0553 0.3011 0.8067 0.129 Uiso 0.290(5) 1 calc PR B 2
C45 C 0.2096(4) 0.03630(17) 0.5438(5) 0.0536(11) Uani 1 1 d . . .
F1 F 0.2680(3) 0.00773(10) 0.4925(4) 0.0827(10) Uani 1 1 d . . .
F2 F 0.2332(3) 0.02832(10) 0.6715(3) 0.0754(9) Uani 1 1 d . . .
F3 F 0.1156(2) 0.02111(10) 0.5045(4) 0.0822(10) Uani 1 1 d . . .

loop_
_atom_site_aniso_label
_atom_site_aniso_U_11
_atom_site_aniso_U_22
_atom_site_aniso_U_33
_atom_site_aniso_U_23
_atom_site_aniso_U_13
_atom_site_aniso_U_12
Si1 0.0424(6) 0.0408(6) 0.0272(5) 0.0023(4) 0.0049(4) 0.0037(5)
C1 0.036(2) 0.042(2) 0.0260(18) -0.0036(15) -0.0006(15) 0.0023(16)
C2 0.041(2) 0.041(2) 0.0233(18) -0.0013(15) -0.0006(16) 0.0023(16)
C3 0.038(2) 0.042(2) 0.032(2) -0.0011(16) 0.0012(17) 0.0036(16)
C4 0.042(2) 0.043(2) 0.0277(19) 0.0011(16) -0.0020(16) -0.0011(17)
C5 0.042(2) 0.045(2) 0.035(2) -0.0024(17) -0.0006(18) 0.0034(18)
C6 0.046(3) 0.045(2) 0.036(2) 0.0032(17) 0.0041(18) 0.0002(18)
C7 0.045(3) 0.054(3) 0.037(2) 0.0041(19) 0.0057(18) 0.0002(19)
C8 0.045(3) 0.051(3) 0.035(2) 0.0001(18) 0.0076(18) 0.0037(19)
C9 0.037(2) 0.048(2) 0.0271(19) -0.0002(16) -0.0007(16) -0.0001(17)
C10 0.044(2) 0.045(2) 0.030(2) -0.0011(17) 0.0017(17) 0.0018(18)
C11 0.035(2) 0.046(2) 0.0258(19) -0.0018(16) -0.0006(15) 0.0021(16)
C12 0.042(2) 0.042(2) 0.0272(19) -0.0021(16) 0.0000(16) 0.0021(17)
C13 0.037(2) 0.044(2) 0.0239(18) -0.0005(15) -0.0020(16) 0.0021(16)
C14 0.042(2) 0.041(2) 0.032(2) -0.0030(16) 0.0000(17) 0.0030(17)
C15 0.045(2) 0.043(2) 0.0279(19) -0.0008(16) 0.0021(17) -0.0004(17)
C16 0.054(3) 0.041(2) 0.036(2) 0.0002(17) 0.0043(19) -0.0012(19)
C17 0.057(3) 0.041(2) 0.040(2) 0.0011(18) 0.005(2) -0.0037(19)
C18 0.054(3) 0.050(3) 0.037(2) 0.0009(18) 0.0092(19) -0.007(2)
C19 0.049(3) 0.052(3) 0.032(2) -0.0023(18) 0.0068(18) -0.0011(19)
C20 0.041(2) 0.042(2) 0.0251(18) -0.0017(15) -0.0017(16) -0.0008(17)
C21 0.040(2) 0.045(2) 0.0251(19) -0.0031(16) 0.0035(16) 0.0015(17)
C22 0.040(2) 0.040(2) 0.0225(18) -0.0023(15) -0.0018(15) 0.0016(16)
C23 0.039(2) 0.041(2) 0.032(2) -0.0009(16) 0.0016(17) -0.0027(17)
C24 0.045(2) 0.043(2) 0.032(2) -0.0007(17) 0.0040(18) -0.0035(18)
C25 0.060(3) 0.045(2) 0.030(2) 0.0028(17) 0.0031(19) 0.002(2)
C26 0.082(4) 0.068(3) 0.058(3) -0.005(3) 0.032(3) -0.021(3)
C27 0.057(3) 0.057(3) 0.052(3) 0.015(2) 0.006(2) -0.002(2)
C28 0.049(3) 0.069(3) 0.038(2) 0.018(2) 0.003(2) -0.005(2)
C29 0.048(3) 0.090(4) 0.079(4) 0.040(3) 0.011(3) 0.013(3)
C30 0.054(4) 0.138(6) 0.113(5) 0.080(5) 0.005(4) 0.011(4)
C31 0.055(4) 0.039(3) 0.044(3) -0.001(2) 0.007(3) 0.006(3)
C32 0.052(3) 0.042(3) 0.054(3) -0.004(2) 0.004(2) -0.003(2)
C33 0.056(4) 0.055(3) 0.064(4) 0.019(3) 0.012(3) -0.005(3)
C34 0.047(3) 0.043(2) 0.032(2) -0.0009(17) 0.0060(18) 0.0007(18)
C35 0.057(3) 0.047(2) 0.047(3) 0.003(2) 0.014(2) 0.003(2)
Si2 0.0448(16) 0.0781(11) 0.0353(14) -0.0102(10) -0.0048(10) 0.0195(11)
C36 0.078(5) 0.081(4) 0.076(4) -0.020(4) -0.021(4) 0.035(4)
C37 0.062(4) 0.073(4) 0.053(3) 0.000(3) 0.010(3) -0.004(3)
C38 0.076(5) 0.088(6) 0.070(5) 0.001(4) 0.013(5) 0.017(4)
C39 0.063(4) 0.087(4) 0.058(4) -0.005(3) 0.008(3) 0.019(3)
C40 0.059(4) 0.096(4) 0.053(4) 0.004(3) 0.007(3) 0.001(3)
C41 0.074(6) 0.138(7) 0.050(4) 0.013(5) 0.006(4) 0.000(5)
C42 0.068(4) 0.106(5) 0.067(4) -0.021(4) 0.003(3) 0.001(4)
C43 0.083(5) 0.108(5) 0.092(4) 0.005(4) 0.004(4) 0.011(4)
C44 0.057(5) 0.091(6) 0.057(5) 0.004(4) 0.012(4) 0.004(5)
Si2' 0.0448(16) 0.0781(11) 0.0353(14) -0.0102(10) -0.0048(10) 0.0195(11)
C45 0.051(3) 0.051(3) 0.058(3) 0.005(2) 0.009(2) 0.000(2)
F1 0.104(3) 0.0432(16) 0.115(3) 0.0049(16) 0.056(2) 0.0081(16)
F2 0.101(2) 0.0670(19) 0.0546(17) 0.0235(14) 0.0089(16) 0.0011(16)
F3 0.062(2) 0.0615(18) 0.113(3) 0.0246(18) -0.0057(18) -0.0143(15)

loop_
_atom_type_symbol
_atom_type_description
_atom_type_scat_dispersion_real
_atom_type_scat_dispersion_imag
_atom_type_scat_source
C C 0.0181 0.0091 'International Tables Vol C Tables 4.2.6.8 and 6.1.1.4'
H H 0.0000 0.0000 'International Tables Vol C Tables 4.2.6.8 and 6.1.1.4'
F F 0.0727 0.0534 'International Tables Vol C Tables 4.2.6.8 and 6.1.1.4'
Si Si 0.2541 0.3302 'International Tables Vol C Tables 4.2.6.8 and 6.1.1.4'

loop_
_geom_angle_atom_site_label_1
_geom_angle_atom_site_label_2
_geom_angle_atom_site_label_3
_geom_angle
C24 Si1 C31' 112.1(18)
C24 Si1 C25 106.94(19)
C31' Si1 C25 113.6(14)
C24 Si1 C28 106.7(2)
C31' Si1 C28 107(2)
C25 Si1 C28 110.0(2)
C24 Si1 C31 108.5(4)
C25 Si1 C31 111.0(3)
C28 Si1 C31 113.4(3)
C22 C1 C2 121.2(4)
C22 C1 C23 119.1(4)
C2 C1 C23 119.7(4)
C3 C2 C1 122.3(4)
C3 C2 C11 118.5(4)
C1 C2 C11 119.2(4)
C4 C3 C2 121.8(4)
C4 C3 H3 119.1
C2 C3 H3 119.1
C3 C4 C5 122.2(4)
C3 C4 C9 119.5(4)
C5 C4 C9 118.3(4)
C6 C5 C4 120.7(4)
C6 C5 H5 119.6
C4 C5 H5 119.6
C5 C6 C7 121.0(4)
C5 C6 C45 121.4(4)
C7 C6 C45 117.6(4)
C8 C7 C6 120.0(4)
C8 C7 H7 120.0
C6 C7 H7 120.0
C7 C8 C9 121.2(4)
C7 C8 H8 119.4
C9 C8 H8 119.4
C10 C9 C8 122.2(4)
C10 C9 C4 119.1(4)
C8 C9 C4 118.7(4)
C9 C10 C11 122.2(4)
C9 C10 H10 118.9
C11 C10 H10 118.9
C10 C11 C12 121.7(4)
C10 C11 C2 118.9(4)
C12 C11 C2 119.5(4)
C11 C12 C13 121.3(4)
C11 C12 C34 118.4(4)
C13 C12 C34 120.3(4)
C14 C13 C12 122.3(4)
C14 C13 C22 118.6(4)
C12 C13 C22 119.1(4)
C15 C14 C13 122.7(4)
C15 C14 H14 118.7
C13 C14 H14 118.7
C14 C15 C16 122.4(4)
C14 C15 C20 118.9(4)
C16 C15 C20 118.7(4)
C17 C16 C15 121.1(4)
C17 C16 H16 119.5
C15 C16 H16 119.5
C16 C17 C18 120.3(4)
C16 C17 H17 119.8
C18 C17 H17 119.8
C19 C18 C17 120.9(4)
C19 C18 H18 119.5
C17 C18 H18 119.5
C18 C19 C20 120.6(4)
C18 C19 H19 119.7
C20 C19 H19 119.7
C21 C20 C19 122.5(4)
C21 C20 C15 119.2(4)
C19 C20 C15 118.3(4)
C20 C21 C22 122.3(4)
C20 C21 H21 118.8
C22 C21 H21 118.8
C21 C22 C1 121.9(4)
C21 C22 C13 118.4(3)
C1 C22 C13 119.7(4)
C24 C23 C1 177.5(4)
C23 C24 Si1 176.8(4)
C26 C25 Si1 116.4(3)
C26 C25 H25A 108.2
Si1 C25 H25A 108.2
C26 C25 H25B 108.2
Si1 C25 H25B 108.2
H25A C25 H25B 107.3
C27 C26 C25 116.9(4)
C27 C26 H26A 108.1
C25 C26 H26A 108.1
C27 C26 H26B 108.1
C25 C26 H26B 108.1
H26A C26 H26B 107.3
C26 C27 H27A 109.5
C26 C27 H27B 109.5
H27A C27 H27B 109.5
C26 C27 H27C 109.5
H27A C27 H27C 109.5
H27B C27 H27C 109.5
C29 C28 Si1 114.9(4)
C29 C28 H28A 108.6
Si1 C28 H28A 108.6
C29 C28 H28B 108.6
Si1 C28 H28B 108.6
H28A C28 H28B 107.5
C28 C29 C30 112.6(6)
C28 C29 H29A 109.1
C30 C29 H29A 109.1
C28 C29 H29B 109.1
C30 C29 H29B 109.1
H29A C29 H29B 107.8
C29 C30 H30A 109.5
C29 C30 H30B 109.5
H30A C30 H30B 109.5
C29 C30 H30C 109.5
H30A C30 H30C 109.5
H30B C30 H30C 109.5
C32 C31 Si1 117.1(8)
C32 C31 H31A 108.0
Si1 C31 H31A 108.0
C32 C31 H31B 108.0
Si1 C31 H31B 108.0
H31A C31 H31B 107.3
C33 C32 C31 111.6(6)
C33 C32 H32A 109.3
C31 C32 H32A 109.3
C33 C32 H32B 109.3
C31 C32 H32B 109.3
H32A C32 H32B 108.0
C32' C31' Si1 118(5)
C32' C31' H31C 107.8
Si1 C31' H31C 107.8
C32' C31' H31D 107.8
Si1 C31' H31D 107.8
H31C C31' H31D 107.1
C33' C32' C31' 113(3)
C33' C32' H32C 109.1
C31' C32' H32C 109.1
C33' C32' H32D 109.1
C31' C32' H32D 109.1
H32C C32' H32D 107.8
C32' C33' H33D 109.5
C32' C33' H33E 109.5
H33D C33' H33E 109.5
C32' C33' H33F 109.5
H33D C33' H33F 109.5
H33E C33' H33F 109.5
C35 C34 C12 175.6(5)
C34 C35 Si2 173.4(4)
C34 C35 Si2' 163.2(5)
C35 Si2 C36 110.2(4)
C35 Si2 C39 104.6(3)
C36 Si2 C39 113.0(4)
C35 Si2 C42 111.6(3)
C36 Si2 C42 107.9(5)
C39 Si2 C42 109.6(4)
C37 C36 Si2 122.8(6)
C37 C36 H36A 106.6
Si2 C36 H36A 106.6
C37 C36 H36B 106.6
Si2 C36 H36B 106.6
H36A C36 H36B 106.6
C36 C37 C38 113.7(7)
C36 C37 H37A 108.8
C38 C37 H37A 108.8
C36 C37 H37B 108.8
C38 C37 H37B 108.8
H37A C37 H37B 107.7
C40 C39 Si2 116.0(6)
C40 C39 H39A 108.3
Si2 C39 H39A 108.3
C40 C39 H39B 108.3
Si2 C39 H39B 108.3
H39A C39 H39B 107.4
C39 C40 C41 114.7(8)
C39 C40 H40A 108.6
C41 C40 H40A 108.6
C39 C40 H40B 108.6
C41 C40 H40B 108.6
H40A C40 H40B 107.6
C43 C42 Si2 125.1(8)
C43 C42 H42A 106.0
Si2 C42 H42A 106.0
C43 C42 H42B 106.0
Si2 C42 H42B 106.0
H42A C42 H42B 106.3
C42 C43 C44 131.7(10)
C42 C43 H43A 104.3
C44 C43 H43A 104.3
C42 C43 H43B 104.3
C44 C43 H43B 104.3
H43A C43 H43B 105.6
C39' Si2' C42' 112.6(9)
C39' Si2' C36' 106.9(8)
C42' Si2' C36' 111.9(9)
C39' Si2' C35 111.6(8)
C42' Si2' C35 107.0(8)
C36' Si2' C35 106.6(7)
C37' C36' Si2' 149.7(16)
C37' C36' H36C 99.3
Si2' C36' H36C 99.3
C37' C36' H36D 99.3
Si2' C36' H36D 99.3
H36C C36' H36D 104.0
C36' C37' C38' 147.2(19)
C36' C37' H37C 100.0
C38' C37' H37C 100.0
C36' C37' H37D 100.0
C38' C37' H37D 100.0
H37C C37' H37D 104.2
C37' C38' H38D 109.5
C37' C38' H38E 109.5
H38D C38' H38E 109.5
C37' C38' H38F 109.5
H38D C38' H38F 109.5
H38E C38' H38F 109.5
C40' C39' Si2' 108.2(12)
C40' C39' H39C 110.1
Si2' C39' H39C 110.1
C40' C39' H39D 110.1
Si2' C39' H39D 110.1
H39C C39' H39D 108.4
C39' C40' C41' 111.8(15)
C39' C40' H40C 109.3
C41' C40' H40C 109.3
C39' C40' H40D 109.3
C41' C40' H40D 109.3
H40C C40' H40D 107.9
C40' C41' H41D 109.5
C40' C41' H41E 109.5
H41D C41' H41E 109.5
C40' C41' H41F 109.5
H41D C41' H41F 109.5
H41E C41' H41F 109.5
C43' C42' Si2' 151(2)
C43' C42' H42C 98.9
Si2' C42' H42C 98.9
C43' C42' H42D 98.9
Si2' C42' H42D 98.9
H42C C42' H42D 103.9
C42' C43' C44' 132(2)
C42' C43' H43C 104.3
C44' C43' H43C 104.3
C42' C43' H43D 104.3
C44' C43' H43D 104.3
H43C C43' H43D 105.6
C43' C44' H44D 109.5
C43' C44' H44E 109.5
H44D C44' H44E 109.5
C43' C44' H44F 109.5
H44D C44' H44F 109.5
H44E C44' H44F 109.5
F1 C45 F3 107.0(4)
F1 C45 F2 105.4(4)
F3 C45 F2 105.8(4)
F1 C45 C6 114.0(4)
F3 C45 C6 112.3(4)
F2 C45 C6 111.8(4)

loop_
_geom_bond_atom_site_label_1
_geom_bond_atom_site_label_2
_geom_bond_distance
Si1 C24 1.845(4)
Si1 C31' 1.85(8)
Si1 C25 1.864(4)
Si1 C28 1.877(4)
Si1 C31 1.893(15)
C1 C22 1.414(5)
C1 C2 1.414(6)
C1 C23 1.438(6)
C2 C3 1.405(5)
C2 C11 1.446(5)
C3 C4 1.393(6)
C3 H3 0.9500
C4 C5 1.429(6)
C4 C9 1.438(6)
C5 C6 1.359(6)
C5 H5 0.9500
C6 C7 1.423(6)
C6 C45 1.484(6)
C7 C8 1.355(6)
C7 H7 0.9500
C8 C9 1.427(6)
C8 H8 0.9500
C9 C10 1.381(6)
C10 C11 1.407(6)
C10 H10 0.9500
C11 C12 1.414(6)
C12 C13 1.415(6)
C12 C34 1.427(6)
C13 C14 1.400(5)
C13 C22 1.444(5)
C14 C15 1.385(6)
C14 H14 0.9500
C15 C16 1.427(6)
C15 C20 1.441(6)
C16 C17 1.350(6)
C16 H16 0.9500
C17 C18 1.425(6)
C17 H17 0.9500
C18 C19 1.358(6)
C18 H18 0.9500
C19 C20 1.431(6)
C19 H19 0.9500
C20 C21 1.384(5)
C21 C22 1.409(6)
C21 H21 0.9500
C23 C24 1.208(6)
C25 C26 1.500(6)
C25 H25A 0.9900
C25 H25B 0.9900
C26 C27 1.497(6)
C26 H26A 0.9900
C26 H26B 0.9900
C27 H27A 0.9800
C27 H27B 0.9800
C27 H27C 0.9800
C28 C29 1.521(7)
C28 H28A 0.9900
C28 H28B 0.9900
C29 C30 1.535(8)
C29 H29A 0.9900
C29 H29B 0.9900
C30 H30A 0.9800
C30 H30B 0.9800
C30 H30C 0.9800
C31 C32 1.531(10)
C31 H31A 0.9900
C31 H31B 0.9900
C32 C33 1.526(8)
C32 H32A 0.9900
C32 H32B 0.9900
C33 H33A 0.9800
C33 H33B 0.9800
C33 H33C 0.9800
C31' C32' 1.54(2)
C31' H31C 0.9900
C31' H31D 0.9900
C32' C33' 1.520(19)
C32' H32C 0.9900
C32' H32D 0.9900
C33' H33D 0.9800
C33' H33E 0.9800
C33' H33F 0.9800
C34 C35 1.209(6)
C35 Si2 1.812(5)
C35 Si2' 1.953(8)
Si2 C36 1.843(8)
Si2 C39 1.868(7)
Si2 C42 1.874(9)
C36 C37 1.278(10)
C36 H36A 0.9900
C36 H36B 0.9900
C37 C38 1.548(10)
C37 H37A 0.9900
C37 H37B 0.9900
C38 H38A 0.9800
C38 H38B 0.9800
C38 H38C 0.9800
C39 C40 1.494(10)
C39 H39A 0.9900
C39 H39B 0.9900
C40 C41 1.542(11)
C40 H40A 0.9900
C40 H40B 0.9900
C41 H41A 0.9800
C41 H41B 0.9800
C41 H41C 0.9800
C42 C43 1.146(11)
C42 H42A 0.9900
C42 H42B 0.9900
C43 C44 1.647(12)
C43 H43A 0.9900
C43 H43B 0.9900
C44 H44A 0.9800
C44 H44B 0.9800
C44 H44C 0.9800
Si2' C39' 1.854(13)
Si2' C42' 1.854(13)
Si2' C36' 1.906(12)
C36' C37' 1.337(15)
C36' H36C 0.9900
C36' H36D 0.9900
C37' C38' 1.506(16)
C37' H37C 0.9900
C37' H37D 0.9900
C38' H38D 0.9800
C38' H38E 0.9800
C38' H38F 0.9800
C39' C40' 1.517(16)
C39' H39C 0.9900
C39' H39D 0.9900
C40' C41' 1.532(19)
C40' H40C 0.9900
C40' H40D 0.9900
C41' H41D 0.9800
C41' H41E 0.9800
C41' H41F 0.9800
C42' C43' 1.126(16)
C42' H42C 0.9900
C42' H42D 0.9900
C43' C44' 1.648(19)
C43' H43C 0.9900
C43' H43D 0.9900
C44' H44D 0.9800
C44' H44E 0.9800
C44' H44F 0.9800
C45 F1 1.330(6)
C45 F3 1.334(5)
C45 F2 1.337(5)

loop_
_geom_torsion_atom_site_label_1
_geom_torsion_atom_site_label_2
_geom_torsion_atom_site_label_3
_geom_torsion_atom_site_label_4
_geom_torsion
C22 C1 C2 C3 179.5(3)
C23 C1 C2 C3 -2.2(5)
C22 C1 C2 C11 -0.8(5)
C23 C1 C2 C11 177.5(3)
C1 C2 C3 C4 178.9(4)
C11 C2 C3 C4 -0.8(5)
C2 C3 C4 C5 -178.4(3)
C2 C3 C4 C9 0.3(6)
C3 C4 C5 C6 179.4(4)
C9 C4 C5 C6 0.7(6)
C4 C5 C6 C7 0.0(6)
C4 C5 C6 C45 -177.9(4)
C5 C6 C7 C8 -0.2(6)
C45 C6 C7 C8 177.7(4)
C6 C7 C8 C9 -0.3(6)
C7 C8 C9 C10 -179.0(4)
C7 C8 C9 C4 1.0(6)
C3 C4 C9 C10 0.1(5)
C5 C4 C9 C10 178.9(3)
C3 C4 C9 C8 -179.9(4)
C5 C4 C9 C8 -1.1(5)
C8 C9 C10 C11 180.0(4)
C4 C9 C10 C11 0.0(6)
C9 C10 C11 C12 179.6(4)
C9 C10 C11 C2 -0.5(6)
C3 C2 C11 C10 0.9(5)
C1 C2 C11 C10 -178.9(3)
C3 C2 C11 C12 -179.2(3)
C1 C2 C11 C12 1.1(5)
C10 C11 C12 C13 178.3(3)
C2 C11 C12 C13 -1.6(5)
C10 C11 C12 C34 -3.0(5)
C2 C11 C12 C34 177.1(3)
C11 C12 C13 C14 -179.2(3)
C34 C12 C13 C14 2.1(6)
C11 C12 C13 C22 1.8(5)
C34 C12 C13 C22 -176.9(3)
C12 C13 C14 C15 -179.6(4)
C22 C13 C14 C15 -0.6(5)
C13 C14 C15 C16 -179.5(4)
C13 C14 C15 C20 0.9(6)
C14 C15 C16 C17 178.5(4)
C20 C15 C16 C17 -1.9(6)
C15 C16 C17 C18 1.5(6)
C16 C17 C18 C19 -0.2(7)
C17 C18 C19 C20 -0.6(6)
C18 C19 C20 C21 -178.8(4)
C18 C19 C20 C15 0.2(6)
C14 C15 C20 C21 -0.3(5)
C16 C15 C20 C21 -179.9(4)
C14 C15 C20 C19 -179.4(4)
C16 C15 C20 C19 1.0(5)
C19 C20 C21 C22 178.5(4)
C15 C20 C21 C22 -0.5(5)
C20 C21 C22 C1 -178.9(3)
C20 C21 C22 C13 0.8(5)
C2 C1 C22 C21 -179.2(3)
C23 C1 C22 C21 2.4(5)
C2 C1 C22 C13 1.1(5)
C23 C1 C22 C13 -177.3(3)
C14 C13 C22 C21 -0.3(5)
C12 C13 C22 C21 178.7(3)
C14 C13 C22 C1 179.4(3)
C12 C13 C22 C1 -1.6(5)
C24 Si1 C25 C26 50.3(4)
C31' Si1 C25 C26 175(2)
C28 Si1 C25 C26 -65.2(4)
C31 Si1 C25 C26 168.5(5)
Si1 C25 C26 C27 -177.7(4)
C24 Si1 C28 C29 174.7(3)
C31' Si1 C28 C29 54.4(16)
C25 Si1 C28 C29 -69.6(4)
C31 Si1 C28 C29 55.3(5)
Si1 C28 C29 C30 177.4(4)
C24 Si1 C31 C32 -21.9(7)
C31' Si1 C31 C32 105(16)
C25 Si1 C31 C32 -139.1(5)
C28 Si1 C31 C32 96.5(6)
Si1 C31 C32 C33 -65.5(7)
C24 Si1 C31' C32' -69(4)
C25 Si1 C31' C32' 170(3)
C28 Si1 C31' C32' 48(4)
C31 Si1 C31' C32' -124(18)
Si1 C31' C32' C33' 79(5)
Si2' C35 Si2 C36 -139.6(11)
Si2' C35 Si2 C39 -18.0(10)
Si2' C35 Si2 C42 100.5(11)
C35 Si2 C36 C37 90.1(9)
C39 Si2 C36 C37 -26.5(11)
C42 Si2 C36 C37 -147.8(9)
Si2 C36 C37 C38 171.7(7)
C35 Si2 C39 C40 50.7(7)
C36 Si2 C39 C40 170.5(7)
C42 Si2 C39 C40 -69.1(8)
Si2 C39 C40 C41 -177.3(6)
C35 Si2 C42 C43 -26.2(12)
C36 Si2 C42 C43 -147.4(10)
C39 Si2 C42 C43 89.2(11)
Si2 C42 C43 C44 -158.6(9)
C34 C35 Si2' C39' -63.1(17)
Si2 C35 Si2' C39' 140.3(14)
C34 C35 Si2' C42' 60.5(17)
Si2 C35 Si2' C42' -96.1(13)
Si2 C35 Si2' C36' 23.9(10)
C39' Si2' C36' C37' -5(4)
C42' Si2' C36' C37' -128(3)
C35 Si2' C36' C37' 115(3)
Si2' C36' C37' C38' -135(3)
C42' Si2' C39' C40' -42.8(19)
C36' Si2' C39' C40' -166.2(15)
C35 Si2' C39' C40' 77.6(16)
Si2' C39' C40' C41' -179.8(16)
C39' Si2' C42' C43' 141(4)
C36' Si2' C42' C43' -99(4)
C35 Si2' C42' C43' 18(4)
Si2' C42' C43' C44' 111(4)
C5 C6 C45 F1 0.5(6)
C7 C6 C45 F1 -177.4(4)
C5 C6 C45 F3 -121.4(5)
C7 C6 C45 F3 60.7(6)
C5 C6 C45 F2 119.9(5)
C7 C6 C45 F2 -58.0(5)
